data_7047192
loop_
_publ_author_name
'Gao, Feng'
'Zhang, Yi-Quan'
'Sun, Wang'
'Liu, Huan'
'Chen, Xiaoyu'

_publ_section_title
;
 Syntheses, structures and magnetic properties of macrocyclic Schiff
 base-supported homodinuclear lanthanide complexes.
;
_journal_issue 33
_journal_name_full 'Dalton transactions (Cambridge, England : 2003)'
_journal_page_first 11696
_journal_page_last 11704
_journal_paper_doi 10.1039/c8dt02243g
_journal_volume 47
_journal_year 2018
_chemical_formula_sum 'C44 H54 Ho2 N4 O10'
_chemical_formula_weight 1128.77
_space_group_crystal_system monoclinic
_space_group_IT_number 14
_space_group_name_Hall '-P 2yn'
_space_group_name_H-M_alt 'P 1 21/n 1'
_symmetry_space_group_name_Hall '-P 2yn'
_symmetry_space_group_name_H-M 'P 1 21/n 1'
_atom_sites_solution_hydrogens geom
_audit_creation_method SHELXL-2016/6
_audit_update_record
;
2018-04-26 deposited with the CCDC.
2018-07-31 downloaded from the CCDC.
;
_cell_angle_alpha 90
_cell_angle_beta 109.493(2)
_cell_angle_gamma 90
_cell_formula_units_Z 2
_cell_length_a 11.6290(19)
_cell_length_b 14.544(2)
_cell_length_c 15.311(3)
_cell_measurement_reflns_used 5937
_cell_measurement_temperature 296(2)
_cell_measurement_theta_max 27.53
_cell_measurement_theta_min 2.33
_cell_volume 2441.2(7)
_computing_cell_refinement 'Bruker SMART'
_computing_data_collection 'Bruker SMART'
_computing_data_reduction 'Bruker SAINT'
_computing_molecular_graphics 'Bruker SHELXTL'
_computing_publication_material 'Bruker SHELXTL'
_computing_structure_refinement 'SHELXL-2016/6 (Sheldrick, 2016)'
_computing_structure_solution 'Bruker SHELXTL'
_diffrn_ambient_temperature 296(2)
_diffrn_measured_fraction_theta_full 0.997
_diffrn_measured_fraction_theta_max 0.994
_diffrn_measurement_device_type 'CCD area detector'
_diffrn_measurement_method 'phi and omega scans'
_diffrn_radiation_type MoK\a
_diffrn_radiation_wavelength 0.71073
_diffrn_reflns_av_R_equivalents 0.0375
_diffrn_reflns_av_unetI/netI 0.0429
_diffrn_reflns_Laue_measured_fraction_full 0.997
_diffrn_reflns_Laue_measured_fraction_max 0.994
_diffrn_reflns_limit_h_max 14
_diffrn_reflns_limit_h_min -13
_diffrn_reflns_limit_k_max 8
_diffrn_reflns_limit_k_min -18
_diffrn_reflns_limit_l_max 19
_diffrn_reflns_limit_l_min -18
_diffrn_reflns_number 13118
_diffrn_reflns_point_group_measured_fraction_full 0.997
_diffrn_reflns_point_group_measured_fraction_max 0.994
_diffrn_reflns_theta_full 25.242
_diffrn_reflns_theta_max 26.371
_diffrn_reflns_theta_min 2.326
_exptl_absorpt_coefficient_mu 3.272
_exptl_absorpt_correction_T_max 0.5073
_exptl_absorpt_correction_T_min 0.4402
_exptl_absorpt_correction_type multi-scan
_exptl_absorpt_process_details SADABS
_exptl_crystal_colour yellow
_exptl_crystal_density_diffrn 1.536
_exptl_crystal_description block
_exptl_crystal_F_000 1120
_exptl_crystal_size_max 0.300
_exptl_crystal_size_mid 0.260
_exptl_crystal_size_min 0.240
_refine_diff_density_max 2.286
_refine_diff_density_min -0.629
_refine_diff_density_rms 0.108
_refine_ls_extinction_method none
_refine_ls_goodness_of_fit_ref 0.992
_refine_ls_hydrogen_treatment constr
_refine_ls_matrix_type full
_refine_ls_number_parameters 276
_refine_ls_number_reflns 4960
_refine_ls_number_restraints 0
_refine_ls_restrained_S_all 0.992
_refine_ls_R_factor_all 0.0446
_refine_ls_R_factor_gt 0.0341
_refine_ls_shift/su_max 0.001
_refine_ls_shift/su_mean 0.000
_refine_ls_structure_factor_coef Fsqd
_refine_ls_weighting_details 'w=1/[\s^2^(Fo^2^)+(0.0482P)^2^] where P=(Fo^2^+2Fc^2^)/3'
_refine_ls_weighting_scheme calc
_refine_ls_wR_factor_gt 0.0801
_refine_ls_wR_factor_ref 0.0841
_reflns_Friedel_coverage 0.000
_reflns_number_gt 3999
_reflns_number_total 4960
_reflns_threshold_expression 'I > 2\s(I)'
_cod_data_source_file c8dt02243g2.cif
_cod_data_source_block 3
_cod_depositor_comments 'Adding full bibliography for 7047191--7047195.cif.'
_cod_original_cell_volume 2441.3(7)
_cod_database_code 7047192
_shelx_shelxl_version_number 2016/6
_shelx_space_group_comment
;
The symmetry employed for this shelxl refinement is uniquely defined
by the following loop, which should always be used as a source of
symmetry information in preference to the above space-group names.
They are only intended as comments.
;
_shelx_estimated_absorpt_t_min 0.440
_shelx_estimated_absorpt_t_max 0.507

loop_
_space_group_symop_operation_xyz
'x, y, z'
'-x+1/2, y+1/2, -z+1/2'
'-x, -y, -z'
'x-1/2, -y-1/2, z-1/2'

loop_
_atom_site_label
_atom_site_type_symbol
_atom_site_fract_x
_atom_site_fract_y
_atom_site_fract_z
_atom_site_U_iso_or_equiv
_atom_site_adp_type
_atom_site_occupancy
_atom_site_site_symmetry_order
_atom_site_calc_flag
_atom_site_refinement_flags_posn
_atom_site_refinement_flags_adp
C1 C 0.2113(4) -0.0715(3) 0.0086(3) 0.0418(9) Uani 1 1 d . .
C2 C 0.2690(4) -0.1390(3) 0.0742(3) 0.0480(10) Uani 1 1 d . .
C3 C 0.3784(4) -0.1788(3) 0.0730(3) 0.0578(12) Uani 1 1 d . .
H3 H 0.413115 -0.225684 0.114863 0.069 Uiso 1 1 calc R U
C4 C 0.4374(4) -0.1508(4) 0.0114(3) 0.0636(14) Uani 1 1 d . .
C5 C 0.3816(4) -0.0818(4) -0.0496(3) 0.0598(12) Uani 1 1 d . .
H5 H 0.420575 -0.059584 -0.089432 0.072 Uiso 1 1 calc R U
C6 C 0.2694(4) -0.0433(3) -0.0547(3) 0.0487(10) Uani 1 1 d . .
C7 C 0.2207(4) -0.1735(3) 0.1443(3) 0.0536(11) Uani 1 1 d . .
H7 H 0.250049 -0.230209 0.170343 0.064 Uiso 1 1 calc R U
C8 C 0.1203(5) -0.1829(4) 0.2507(3) 0.0633(13) Uani 1 1 d . .
H8A H 0.157572 -0.148451 0.307378 0.076 Uiso 1 1 calc R U
H8B H 0.159599 -0.242616 0.258241 0.076 Uiso 1 1 calc R U
C9 C -0.0156(5) -0.1965(3) 0.2367(3) 0.0684(14) Uani 1 1 d . .
H9A H -0.054982 -0.222370 0.175575 0.082 Uiso 1 1 calc R U
H9B H -0.022920 -0.241155 0.281651 0.082 Uiso 1 1 calc R U
C10 C -0.0833(5) -0.1109(4) 0.2457(3) 0.0601(13) Uani 1 1 d . .
H10A H -0.160659 -0.128453 0.252011 0.072 Uiso 1 1 calc R U
H10B H -0.036448 -0.078930 0.301942 0.072 Uiso 1 1 calc R U
C11 C -0.2177(4) -0.0227(3) 0.1290(3) 0.0546(12) Uani 1 1 d . .
H11 H -0.273142 -0.051003 0.152281 0.065 Uiso 1 1 calc R U
C12 C 0.5529(5) -0.1961(5) 0.0106(4) 0.0882(19) Uani 1 1 d . .
H12A H 0.593002 -0.157383 -0.021089 0.132 Uiso 1 1 calc R U
H12B H 0.533865 -0.254193 -0.020795 0.132 Uiso 1 1 calc R U
H12C H 0.605697 -0.205874 0.073116 0.132 Uiso 1 1 calc R U
C13 C 0.4894(5) 0.0312(4) 0.2637(4) 0.0718(15) Uani 1 1 d . .
H13A H 0.497348 -0.022321 0.229518 0.108 Uiso 1 1 calc R U
H13B H 0.544470 0.026558 0.326249 0.108 Uiso 1 1 calc R U
H13C H 0.508577 0.085094 0.235111 0.108 Uiso 1 1 calc R U
C14 C 0.3595(4) 0.0380(3) 0.2643(3) 0.0496(11) Uani 1 1 d . .
C15 C 0.3393(4) 0.0415(3) 0.3483(3) 0.0572(12) Uani 1 1 d . .
H15 H 0.407039 0.041698 0.402034 0.069 Uiso 1 1 calc R U
C16 C 0.2248(4) 0.0447(3) 0.3578(3) 0.0481(10) Uani 1 1 d . .
C17 C 0.2137(6) 0.0529(4) 0.4539(3) 0.0736(16) Uani 1 1 d . .
H17A H 0.151592 0.011687 0.458703 0.110 Uiso 1 1 calc R U
H17B H 0.192361 0.114849 0.463725 0.110 Uiso 1 1 calc R U
H17C H 0.290269 0.037208 0.499932 0.110 Uiso 1 1 calc R U
C18 C -0.1573(5) 0.2842(4) 0.1728(4) 0.0698(14) Uani 1 1 d . .
H18A H -0.133890 0.283721 0.239124 0.105 Uiso 1 1 calc R U
H18B H -0.233950 0.253142 0.146630 0.105 Uiso 1 1 calc R U
H18C H -0.165159 0.346654 0.151148 0.105 Uiso 1 1 calc R U
C19 C -0.0609(4) 0.2357(3) 0.1435(3) 0.0483(10) Uani 1 1 d . .
C20 C -0.0011(4) 0.2830(3) 0.0934(4) 0.0605(12) Uani 1 1 d . .
H20 H -0.020657 0.344764 0.081356 0.073 Uiso 1 1 calc R U
C21 C 0.0860(4) 0.2464(3) 0.0594(3) 0.0474(10) Uani 1 1 d . .
C22 C 0.1448(5) 0.3089(3) 0.0085(3) 0.0591(12) Uani 1 1 d . .
H22A H 0.209585 0.276693 -0.004097 0.089 Uiso 1 1 calc R U
H22B H 0.177235 0.361907 0.045966 0.089 Uiso 1 1 calc R U
H22C H 0.085113 0.327937 -0.048736 0.089 Uiso 1 1 calc R U
Ho1 Ho 0.06688(2) 0.03211(2) 0.13044(2) 0.03800(8) Uani 1 1 d . .
N1 N 0.1426(3) -0.1346(3) 0.1741(2) 0.0501(9) Uani 1 1 d . .
N2 N -0.1070(3) -0.0468(2) 0.1664(2) 0.0465(9) Uani 1 1 d . .
O1 O 0.1051(2) -0.03543(18) 0.00549(18) 0.0411(6) Uani 1 1 d . .
O2 O 0.2780(3) 0.0413(2) 0.1861(2) 0.0515(8) Uani 1 1 d . .
O3 O 0.1250(3) 0.0406(2) 0.2907(2) 0.0535(8) Uani 1 1 d . .
O4 O -0.0421(3) 0.1526(2) 0.16741(19) 0.0489(7) Uani 1 1 d . .
O5 O 0.1184(3) 0.1641(2) 0.0678(2) 0.0534(7) Uani 1 1 d . .

loop_
_atom_site_aniso_label
_atom_site_aniso_U_11
_atom_site_aniso_U_22
_atom_site_aniso_U_33
_atom_site_aniso_U_23
_atom_site_aniso_U_13
_atom_site_aniso_U_12
C1 0.042(2) 0.040(2) 0.040(2) -0.0060(17) 0.0105(16) 0.0032(19)
C2 0.048(2) 0.044(2) 0.050(2) -0.0064(19) 0.0135(18) 0.005(2)
C3 0.047(2) 0.059(3) 0.060(3) -0.007(2) 0.007(2) 0.007(2)
C4 0.043(2) 0.077(4) 0.068(3) -0.021(3) 0.014(2) 0.004(3)
C5 0.047(2) 0.076(4) 0.059(3) -0.009(3) 0.021(2) 0.000(3)
C6 0.041(2) 0.057(3) 0.050(2) -0.007(2) 0.0175(18) -0.005(2)
C7 0.061(3) 0.042(2) 0.051(2) 0.000(2) 0.008(2) 0.010(2)
C8 0.085(4) 0.053(3) 0.049(2) 0.014(2) 0.018(2) 0.010(3)
C9 0.100(4) 0.052(3) 0.060(3) 0.014(2) 0.034(3) -0.012(3)
C10 0.071(3) 0.068(3) 0.047(2) 0.016(2) 0.028(2) -0.012(3)
C11 0.055(3) 0.063(3) 0.050(2) -0.001(2) 0.023(2) -0.014(2)
C12 0.050(3) 0.114(5) 0.100(4) -0.017(4) 0.026(3) 0.017(3)
C13 0.050(3) 0.084(4) 0.078(4) 0.008(3) 0.016(3) 0.005(3)
C14 0.046(2) 0.037(2) 0.064(3) -0.0005(19) 0.016(2) -0.0038(19)
C15 0.048(3) 0.066(3) 0.048(2) 0.000(2) 0.003(2) 0.000(2)
C16 0.060(3) 0.041(2) 0.041(2) -0.0067(17) 0.0136(19) -0.005(2)
C17 0.092(4) 0.077(4) 0.045(3) -0.005(2) 0.014(3) 0.008(3)
C18 0.073(3) 0.062(3) 0.086(4) -0.001(3) 0.042(3) 0.014(3)
C19 0.047(2) 0.048(3) 0.050(2) -0.007(2) 0.0163(18) 0.002(2)
C20 0.066(3) 0.041(2) 0.083(3) 0.012(2) 0.036(3) 0.009(2)
C21 0.046(2) 0.048(3) 0.046(2) 0.0018(19) 0.0127(18) 0.000(2)
C22 0.065(3) 0.051(3) 0.065(3) 0.008(2) 0.026(2) -0.008(2)
Ho1 0.04109(12) 0.03892(12) 0.03557(12) 0.00191(7) 0.01488(8) 0.00135(9)
N1 0.063(2) 0.043(2) 0.0456(19) 0.0078(16) 0.0198(17) 0.0056(18)
N2 0.049(2) 0.049(2) 0.0443(19) 0.0034(15) 0.0197(16) -0.0067(17)
O1 0.0387(14) 0.0464(16) 0.0399(14) 0.0053(11) 0.0152(11) 0.0049(13)
O2 0.0451(17) 0.062(2) 0.0471(16) 0.0020(14) 0.0145(13) -0.0001(14)
O3 0.0508(18) 0.067(2) 0.0414(16) -0.0030(14) 0.0137(13) 0.0020(15)
O4 0.0528(17) 0.0446(17) 0.0563(17) 0.0031(14) 0.0276(14) 0.0016(15)
O5 0.0571(18) 0.0440(17) 0.0682(19) 0.0070(15) 0.0329(15) 0.0054(16)

loop_
_atom_type_symbol
_atom_type_description
_atom_type_scat_dispersion_real
_atom_type_scat_dispersion_imag
_atom_type_scat_source
C C 0.0033 0.0016 'International Tables Vol C Tables 4.2.6.8 and 6.1.1.4'
H H 0.0000 0.0000 'International Tables Vol C Tables 4.2.6.8 and 6.1.1.4'
N N 0.0061 0.0033 'International Tables Vol C Tables 4.2.6.8 and 6.1.1.4'
O O 0.0106 0.0060 'International Tables Vol C Tables 4.2.6.8 and 6.1.1.4'
Ho Ho -0.2175 4.6783 'International Tables Vol C Tables 4.2.6.8 and 6.1.1.4'

loop_
_geom_angle_atom_site_label_1
_geom_angle_atom_site_label_2
_geom_angle_atom_site_label_3
_geom_angle
_geom_angle_site_symmetry_1
_geom_angle_site_symmetry_3
O1 C1 C2 121.2(4) . .
O1 C1 C6 120.8(4) . .
C2 C1 C6 117.9(4) . .
C3 C2 C1 119.9(4) . .
C3 C2 C7 116.2(4) . .
C1 C2 C7 123.9(4) . .
C4 C3 C2 122.6(5) . .
C4 C3 H3 118.7 . .
C2 C3 H3 118.7 . .
C5 C4 C3 116.3(4) . .
C5 C4 C12 122.4(5) . .
C3 C4 C12 121.3(5) . .
C4 C5 C6 123.3(5) . .
C4 C5 H5 118.4 . .
C6 C5 H5 118.4 . .
C5 C6 C1 119.8(4) . .
C5 C6 C11 116.1(4) . 3
C1 C6 C11 124.0(4) . 3
N1 C7 C2 127.3(4) . .
N1 C7 H7 116.3 . .
C2 C7 H7 116.3 . .
N1 C8 C9 113.6(4) . .
N1 C8 H8A 108.9 . .
C9 C8 H8A 108.9 . .
N1 C8 H8B 108.9 . .
C9 C8 H8B 108.9 . .
H8A C8 H8B 107.7 . .
C10 C9 C8 115.2(4) . .
C10 C9 H9A 108.5 . .
C8 C9 H9A 108.5 . .
C10 C9 H9B 108.5 . .
C8 C9 H9B 108.5 . .
H9A C9 H9B 107.5 . .
N2 C10 C9 113.9(4) . .
N2 C10 H10A 108.8 . .
C9 C10 H10A 108.8 . .
N2 C10 H10B 108.8 . .
C9 C10 H10B 108.8 . .
H10A C10 H10B 107.7 . .
N2 C11 C6 128.7(4) . 3
N2 C11 H11 115.6 . .
C6 C11 H11 115.6 3 .
C4 C12 H12A 109.5 . .
C4 C12 H12B 109.5 . .
H12A C12 H12B 109.5 . .
C4 C12 H12C 109.5 . .
H12A C12 H12C 109.5 . .
H12B C12 H12C 109.5 . .
C14 C13 H13A 109.5 . .
C14 C13 H13B 109.5 . .
H13A C13 H13B 109.5 . .
C14 C13 H13C 109.5 . .
H13A C13 H13C 109.5 . .
H13B C13 H13C 109.5 . .
O2 C14 C15 125.3(4) . .
O2 C14 C13 115.6(4) . .
C15 C14 C13 119.1(4) . .
C14 C15 C16 124.4(4) . .
C14 C15 H15 117.8 . .
C16 C15 H15 117.8 . .
O3 C16 C15 124.3(4) . .
O3 C16 C17 115.9(5) . .
C15 C16 C17 119.8(4) . .
C16 C17 H17A 109.5 . .
C16 C17 H17B 109.5 . .
H17A C17 H17B 109.5 . .
C16 C17 H17C 109.5 . .
H17A C17 H17C 109.5 . .
H17B C17 H17C 109.5 . .
C19 C18 H18A 109.5 . .
C19 C18 H18B 109.5 . .
H18A C18 H18B 109.5 . .
C19 C18 H18C 109.5 . .
H18A C18 H18C 109.5 . .
H18B C18 H18C 109.5 . .
O4 C19 C20 124.7(4) . .
O4 C19 C18 115.7(4) . .
C20 C19 C18 119.6(4) . .
C19 C20 C21 125.7(4) . .
C19 C20 H20 117.2 . .
C21 C20 H20 117.2 . .
O5 C21 C20 124.1(4) . .
O5 C21 C22 117.4(4) . .
C20 C21 C22 118.5(4) . .
C21 C22 H22A 109.5 . .
C21 C22 H22B 109.5 . .
H22A C22 H22B 109.5 . .
C21 C22 H22C 109.5 . .
H22A C22 H22C 109.5 . .
H22B C22 H22C 109.5 . .
O5 Ho1 O2 73.47(10) . .
O5 Ho1 O3 111.71(11) . .
O2 Ho1 O3 73.10(11) . .
O5 Ho1 O1 82.08(10) . .
O2 Ho1 O1 81.78(10) . .
O3 Ho1 O1 145.65(10) . .
O5 Ho1 O4 73.43(10) . .
O2 Ho1 O4 117.41(11) . .
O3 Ho1 O4 72.21(10) . .
O1 Ho1 O4 141.64(9) . .
O5 Ho1 O1 82.96(10) . 3
O2 Ho1 O1 143.67(10) . 3
O3 Ho1 O1 142.61(10) . 3
O1 Ho1 O1 67.67(11) . 3
O4 Ho1 O1 80.21(10) . 3
O5 Ho1 N2 143.14(11) . .
O2 Ho1 N2 140.21(11) . .
O3 Ho1 N2 76.53(11) . .
O1 Ho1 N2 111.86(11) . .
O4 Ho1 N2 75.61(10) . .
O1 Ho1 N2 72.46(10) 3 .
O5 Ho1 N1 140.49(11) . .
O2 Ho1 N1 74.46(11) . .
O3 Ho1 N1 79.80(11) . .
O1 Ho1 N1 71.02(10) . .
O4 Ho1 N1 143.46(10) . .
O1 Ho1 N1 111.25(10) 3 .
N2 Ho1 N1 75.37(12) . .
O5 Ho1 Ho1 80.99(8) . 3
O2 Ho1 Ho1 113.78(8) . 3
O3 Ho1 Ho1 167.18(8) . 3
O1 Ho1 Ho1 34.13(7) . 3
O4 Ho1 Ho1 111.43(7) . 3
O1 Ho1 Ho1 33.55(7) 3 3
N2 Ho1 Ho1 92.27(8) . 3
N1 Ho1 Ho1 91.46(8) . 3
C7 N1 C8 114.3(4) . .
C7 N1 Ho1 122.9(3) . .
C8 N1 Ho1 121.4(3) . .
C11 N2 C10 115.2(4) . .
C11 N2 Ho1 122.5(3) . .
C10 N2 Ho1 121.2(3) . .
C1 O1 Ho1 124.7(2) . .
C1 O1 Ho1 123.0(2) . 3
Ho1 O1 Ho1 112.33(11) . 3
C14 O2 Ho1 135.9(3) . .
C16 O3 Ho1 136.4(3) . .
C19 O4 Ho1 134.7(3) . .
C21 O5 Ho1 136.7(3) . .

loop_
_geom_bond_atom_site_label_1
_geom_bond_atom_site_label_2
_geom_bond_distance
_geom_bond_site_symmetry_2
C1 O1 1.328(5) .
C1 C2 1.406(6) .
C1 C6 1.414(6) .
C2 C3 1.403(6) .
C2 C7 1.457(6) .
C3 C4 1.400(7) .
C3 H3 0.9300 .
C4 C5 1.377(7) .
C4 C12 1.500(7) .
C5 C6 1.398(6) .
C5 H5 0.9300 .
C6 C11 1.457(6) 3
C7 N1 1.276(5) .
C7 H7 0.9300 .
C8 N1 1.462(5) .
C8 C9 1.536(7) .
C8 H8A 0.9700 .
C8 H8B 0.9700 .
C9 C10 1.504(7) .
C9 H9A 0.9700 .
C9 H9B 0.9700 .
C10 N2 1.482(5) .
C10 H10A 0.9700 .
C10 H10B 0.9700 .
C11 N2 1.271(6) .
C11 H11 0.9300 .
C12 H12A 0.9600 .
C12 H12B 0.9600 .
C12 H12C 0.9600 .
C13 C14 1.517(7) .
C13 H13A 0.9600 .
C13 H13B 0.9600 .
C13 H13C 0.9600 .
C14 O2 1.256(5) .
C14 C15 1.383(7) .
C15 C16 1.387(7) .
C15 H15 0.9300 .
C16 O3 1.270(5) .
C16 C17 1.524(7) .
C17 H17A 0.9600 .
C17 H17B 0.9600 .
C17 H17C 0.9600 .
C18 C19 1.514(6) .
C18 H18A 0.9600 .
C18 H18B 0.9600 .
C18 H18C 0.9600 .
C19 O4 1.261(5) .
C19 C20 1.378(6) .
C20 C21 1.390(6) .
C20 H20 0.9300 .
C21 O5 1.248(5) .
C21 C22 1.502(6) .
C22 H22A 0.9600 .
C22 H22B 0.9600 .
C22 H22C 0.9600 .
Ho1 O5 2.312(3) .
Ho1 O2 2.319(3) .
Ho1 O3 2.321(3) .
Ho1 O1 2.321(3) .
Ho1 O4 2.340(3) .
Ho1 O1 2.357(3) 3
Ho1 N2 2.540(4) .
Ho1 N1 2.590(4) .
Ho1 Ho1 3.8860(7) 3
